data_2021961
loop_
_publ_author_name
'Xu, Zhong-Xuan'
'Chen, Guo-Guo'
'Li, Li-Feng'

_publ_section_title
;
 Temperature-induced solid-to-solid transformation in helical homochiral
 coordination polymers
;
_journal_coeditor_code JX3053
_journal_issue 2
_journal_name_full 'Acta Crystallographica Section C'
_journal_page_first
;
;
_journal_paper_doi 10.1107/S2053229620000182
_journal_volume 76
_journal_year 2020
_chemical_absolute_configuration rm
_chemical_formula_iupac '[Zn (C10 H8 O5) (C14 H14 N4)]'
_chemical_formula_moiety 'C24 H22 N4 O5 Zn'
_chemical_formula_sum 'C24 H22 N4 O5 Zn'
_chemical_formula_weight 511.82
_chemical_name_systematic
Poly[[\m-1,3-bis(2-methyl-1<i>H</i>-imidazol-1-yl)benzene][\m-(<i>R</i>)-4-(1-carboxylatoethoxy)benzoato]zinc(II)]
_space_group_crystal_system monoclinic
_space_group_IT_number 4
_space_group_name_Hall 'P 2yb'
_space_group_name_H-M_alt 'P 1 21 1'
_atom_sites_solution_hydrogens geom
_atom_sites_solution_primary dual
_audit_creation_method
;
Olex2 1.2
(compiled 2018.05.29 svn.r3508 for OlexSys, GUI svn.r5506)
;
_cell_angle_alpha 90
_cell_angle_beta 112.441(8)
_cell_angle_gamma 90
_cell_formula_units_Z 2
_cell_length_a 9.0571(6)
_cell_length_b 11.8439(6)
_cell_length_c 11.6393(7)
_cell_measurement_reflns_used 7631
_cell_measurement_temperature 293(2)
_cell_measurement_theta_max 30.0720
_cell_measurement_theta_min 4.0040
_cell_volume 1154.01(14)
_computing_cell_refinement
;
CrysAlis PRO (Rigaku OD, 2015)
;
_computing_data_collection
;
CrysAlis PRO (Rigaku OD, 2015)
;
_computing_data_reduction
;
CrysAlis PRO (Rigaku OD, 2015)
;
_computing_molecular_graphics
;
OLEX2 (Dolomanov <i>et al.</i>, 2009)
;
_computing_publication_material
;
OLEX2 (Dolomanov <i>et al.</i>, 2009)
;
_computing_structure_refinement
;
olex2.refine (Bourhis <i>et al.</i>, 2015)
;
_computing_structure_solution
;
SHELXT (Sheldrick, 2015)
;
_diffrn_ambient_temperature 293(2)
_diffrn_detector 'CCD plate'
_diffrn_measured_fraction_theta_full 0.995
_diffrn_measured_fraction_theta_max 0.908
_diffrn_measurement_device 'four-circle diffractometer'
_diffrn_measurement_device_type 'Rigaku XtaLAB Pro (Kappa single)'
_diffrn_measurement_method '\w scans'
_diffrn_radiation_monochromator graphite
_diffrn_radiation_probe x-ray
_diffrn_radiation_type MoK\a
_diffrn_radiation_wavelength 0.71073
_diffrn_reflns_av_R_equivalents 0.0249
_diffrn_reflns_av_unetI/netI 0.0302
_diffrn_reflns_limit_h_max 12
_diffrn_reflns_limit_h_min -12
_diffrn_reflns_limit_k_max 16
_diffrn_reflns_limit_k_min -16
_diffrn_reflns_limit_l_max 16
_diffrn_reflns_limit_l_min -16
_diffrn_reflns_number 13923
_diffrn_reflns_theta_full 25.242
_diffrn_reflns_theta_max 30.232
_diffrn_reflns_theta_min 3.610
_diffrn_source 'fine-focus sealed X-ray tube'
_exptl_absorpt_coefficient_mu 1.108
_exptl_absorpt_correction_T_max 1.00000
_exptl_absorpt_correction_T_min 0.82668
_exptl_absorpt_correction_type multi-scan
_exptl_absorpt_process_details
;
(CrysAlis PRO; Rigaku OD, 2015)
;
_exptl_crystal_colour 'clear light yellow'
_exptl_crystal_density_diffrn 1.473
_exptl_crystal_description block
_exptl_crystal_F_000 528
_exptl_crystal_size_max 0.2
_exptl_crystal_size_mid 0.2
_exptl_crystal_size_min 0.2
_refine_diff_density_max 0.313
_refine_diff_density_min -0.208
_refine_ls_abs_structure_details
;
Flack <i>x</i> determined using 2321 quotients [(I+)-(I-)]/[(I+)+(I-)]
(Parsons <i>et al.</i>,  2013)
;
_refine_ls_abs_structure_Flack -0.010(5)
_refine_ls_extinction_method none
_refine_ls_goodness_of_fit_ref 1.051
_refine_ls_hydrogen_treatment constr
_refine_ls_matrix_type full
_refine_ls_number_parameters 310
_refine_ls_number_reflns 5843
_refine_ls_number_restraints 13
_refine_ls_restrained_S_all 1.057
_refine_ls_R_factor_all 0.0290
_refine_ls_R_factor_gt 0.0265
_refine_ls_shift/su_max 0.000
_refine_ls_shift/su_mean 0.000
_refine_ls_structure_factor_coef Fsqd
_refine_ls_weighting_details 'w=1/[\s^2^(Fo^2^)+(0.0458P)^2^+0.0091P] where P=(Fo^2^+2Fc^2^)/3'
_refine_ls_weighting_scheme calc
_refine_ls_wR_factor_gt 0.0691
_refine_ls_wR_factor_ref 0.0703
_reflns_number_gt 5479
_reflns_number_total 5843
_reflns_threshold_expression 'I > 2\s(I)'
_cod_data_source_file jx3053sup1.cif
_cod_data_source_block 2-D
_cod_original_cell_volume 1154.01(13)
_cod_original_sg_symbol_H-M 'P 21'
_cod_database_code 2021961
_shelx_space_group_comment
;
The symmetry employed for this shelxl refinement is uniquely defined
by the following loop, which should always be used as a source of
symmetry information in preference to the above space-group names.
They are only intended as comments.
;
_shelx_estimated_absorpt_t_min 0.809
_shelx_estimated_absorpt_t_max 0.809

loop_
_space_group_symop_operation_xyz
'x, y, z'
'-x, y+1/2, -z'

loop_
_atom_site_type_symbol
_atom_site_label
_atom_site_fract_x
_atom_site_fract_y
_atom_site_fract_z
_atom_site_U_iso_or_equiv
_atom_site_adp_type
_atom_site_calc_flag
_atom_site_occupancy
Zn Zn1 0.14333(3) 0.82617(2) -0.09573(2) 0.02945(8) Uani d 1
O O4 0.1480(3) -0.02288(17) -0.1597(2) 0.0459(5) Uani d 1
N N1 0.2120(2) 0.80530(17) 0.08906(17) 0.0339(5) Uani d 1
O O1 0.2605(2) 0.72742(17) -0.1628(2) 0.0479(5) Uani d 1
O O3 0.1988(3) 0.47126(15) -0.33648(19) 0.0464(5) Uani d 1
N N4 0.9002(2) 0.8222(3) 0.84149(16) 0.0355(4) Uani d 1
O O5 0.4068(3) 0.0020(2) -0.0510(2) 0.0530(5) Uani d 1
N N2 0.2880(2) 0.8323(2) 0.28963(15) 0.0326(4) Uani d 1
N N3 0.6531(2) 0.8655(2) 0.72319(17) 0.0360(5) Uani d 1
C C10 0.2762(3) 0.0355(2) -0.1235(2) 0.0348(5) Uani d 1
C C20 0.4716(3) 0.8511(2) 0.5045(2) 0.0317(5) Uani d 1
H H20 0.534121 0.793870 0.491951 0.038 Uiso calc 1
C C11 0.2407(4) 0.7011(2) 0.1479(3) 0.0421(6) Uani d 1
H H11 0.229301 0.631469 0.108436 0.050 Uiso calc 1
C C7 0.2572(3) 0.1535(2) -0.1753(2) 0.0297(4) Uani d 1
C C24 0.8529(3) 0.8586(4) 0.6197(2) 0.0532(10) Uani d 1
H H24A 0.965234 0.874447 0.649571 0.080 Uiso calc 1
H H24B 0.794626 0.919081 0.566932 0.080 Uiso calc 1
H H24C 0.831059 0.789323 0.573312 0.080 Uiso calc 1
C C15 0.3330(3) 0.8871(2) 0.4079(2) 0.0315(5) Uani d 1
C C6 0.3753(3) 0.2336(2) -0.1233(2) 0.0368(5) Uani d 1
H H6 0.467312 0.213973 -0.055946 0.044 Uiso calc 1
C C8 0.1195(3) 0.1841(2) -0.2768(2) 0.0338(5) Uani d 1
H H8 0.037744 0.131796 -0.310717 0.041 Uiso calc 1
C C19 0.5145(3) 0.9027(2) 0.6202(2) 0.0338(5) Uani d 1
C C16 0.2361(3) 0.9708(3) 0.4255(2) 0.0389(5) Uani d 1
H H16 0.142513 0.992795 0.360870 0.047 Uiso calc 1
C C21 0.6573(3) 0.8499(3) 0.8432(2) 0.0490(9) Uani d 1
H H21 0.572508 0.857011 0.869165 0.059 Uiso calc 1
C C13 0.2411(3) 0.8831(2) 0.1763(2) 0.0310(5) Uani d 1
C C22 0.8093(3) 0.8224(4) 0.9138(2) 0.0462(6) Uani d 1
H H22 0.847378 0.805946 0.998267 0.055 Uiso calc 1
C C14 0.2281(4) 1.0072(2) 0.1545(3) 0.0450(6) Uani d 1
H H14A 0.239374 1.023949 0.077520 0.067 Uiso calc 1
H H14B 0.310764 1.044880 0.221408 0.067 Uiso calc 1
H H14C 0.125608 1.032907 0.150324 0.067 Uiso calc 1
C C12 0.2879(4) 0.7168(2) 0.2715(2) 0.0431(6) Uani d 1
H H12 0.314848 0.661131 0.332486 0.052 Uiso calc 1
C C1 0.2004(3) 0.6323(2) -0.2054(2) 0.0374(5) Uani d 1
C C23 0.8028(3) 0.8475(2) 0.7271(2) 0.0336(6) Uani d 1
C C9 0.1036(3) 0.2911(2) -0.3273(2) 0.0344(5) Uani d 1
H H9 0.013029 0.309918 -0.396323 0.041 Uiso calc 1
C C4 0.2238(3) 0.3706(2) -0.2746(2) 0.0327(5) Uani d 1
C C18 0.4218(3) 0.9876(3) 0.6399(3) 0.0425(6) Uani d 1
H H18 0.452063 1.021965 0.717347 0.051 Uiso calc 1
C C17 0.2825(4) 1.0211(3) 0.5424(3) 0.0457(7) Uani d 1
H H17 0.219578 1.077824 0.555471 0.055 Uiso calc 1
C C5 0.3585(3) 0.3433(2) -0.1703(2) 0.0393(6) Uani d 1
H H5 0.436336 0.397461 -0.132494 0.047 Uiso calc 1
C C2 0.2863(3) 0.5705(2) -0.2763(3) 0.0409(6) Uani d 1
H H2 0.393649 0.548900 -0.219026 0.049 Uiso calc 1
O O2 0.0887(4) 0.5886(3) -0.1895(5) 0.1041(14) Uani d 1
C C3 0.2982(8) 0.6431(3) -0.3794(5) 0.0956(19) Uani d 1
H H3A 0.357363 0.603448 -0.419899 0.143 Uiso calc 1
H H3B 0.351927 0.712371 -0.345090 0.143 Uiso calc 1
H H3C 0.192885 0.659456 -0.438778 0.143 Uiso calc 1

loop_
_atom_site_aniso_label
_atom_site_aniso_U_11
_atom_site_aniso_U_22
_atom_site_aniso_U_33
_atom_site_aniso_U_12
_atom_site_aniso_U_13
_atom_site_aniso_U_23
Zn1 0.02966(12) 0.03049(12) 0.02352(11) 0.00130(12) 0.00491(8) 0.00027(12)
O4 0.0505(11) 0.0337(9) 0.0458(11) -0.0033(8) 0.0100(9) 0.0088(8)
N1 0.0350(9) 0.0362(14) 0.0250(8) 0.0037(8) 0.0052(7) 0.0012(7)
O1 0.0434(10) 0.0409(10) 0.0577(12) -0.0032(9) 0.0173(9) -0.0211(10)
O3 0.0676(13) 0.0238(8) 0.0390(10) -0.0075(8) 0.0107(9) -0.0038(8)
N4 0.0289(8) 0.0506(10) 0.0230(7) -0.0010(13) 0.0054(6) 0.0025(12)
O5 0.0447(11) 0.0540(12) 0.0542(12) 0.0149(10) 0.0120(10) 0.0211(11)
N2 0.0309(8) 0.0388(9) 0.0226(7) 0.0053(11) 0.0042(6) 0.0032(11)
N3 0.0286(9) 0.0561(12) 0.0198(8) 0.0008(8) 0.0053(7) 0.0026(8)
C10 0.0408(13) 0.0349(12) 0.0323(12) 0.0075(10) 0.0177(11) 0.0033(10)
C20 0.0279(10) 0.0401(15) 0.0250(9) 0.0041(8) 0.0076(8) 0.0011(8)
C11 0.0538(16) 0.0326(13) 0.0334(13) 0.0004(12) 0.0095(12) 0.0008(11)
C7 0.0301(10) 0.0320(11) 0.0267(10) 0.0031(9) 0.0106(9) -0.0011(9)
C24 0.0327(12) 0.103(3) 0.0240(10) -0.0003(14) 0.0103(9) 0.0033(14)
C15 0.0276(10) 0.0407(12) 0.0231(10) 0.0001(9) 0.0065(8) 0.0001(9)
C6 0.0289(11) 0.0453(14) 0.0296(11) -0.0016(10) 0.0038(9) 0.0028(10)
C8 0.0307(11) 0.0278(10) 0.0362(12) -0.0026(9) 0.0051(9) -0.0022(9)
C19 0.0269(10) 0.0480(13) 0.0234(10) -0.0001(9) 0.0062(9) 0.0022(9)
C16 0.0320(11) 0.0513(14) 0.0300(11) 0.0088(11) 0.0082(9) 0.0005(11)
C21 0.0362(11) 0.086(3) 0.0263(10) 0.0052(14) 0.0140(9) 0.0076(13)
C13 0.0279(10) 0.0370(12) 0.0251(10) 0.0036(9) 0.0068(8) 0.0008(10)
C22 0.0377(11) 0.0752(18) 0.0237(9) 0.0034(18) 0.0094(8) 0.0093(17)
C14 0.0658(19) 0.0370(13) 0.0366(14) 0.0093(13) 0.0247(13) 0.0039(12)
C12 0.0576(16) 0.0354(12) 0.0310(12) 0.0062(11) 0.0112(12) 0.0060(10)
C1 0.0375(13) 0.0356(12) 0.0397(14) -0.0028(10) 0.0153(12) -0.0028(11)
C23 0.0299(10) 0.0452(17) 0.0231(9) -0.0017(9) 0.0072(8) 0.0001(9)
C9 0.0314(11) 0.0285(10) 0.0342(11) 0.0015(8) 0.0023(9) 0.0000(9)
C4 0.0424(13) 0.0253(9) 0.0305(10) -0.0013(9) 0.0140(10) -0.0041(9)
C18 0.0403(13) 0.0565(16) 0.0279(11) 0.0042(12) 0.0098(11) -0.0066(11)
C17 0.0430(14) 0.0585(17) 0.0352(13) 0.0158(13) 0.0147(12) -0.0019(13)
C5 0.0380(11) 0.0386(16) 0.0340(10) -0.0119(11) 0.0058(9) -0.0042(11)
C2 0.0516(15) 0.0263(11) 0.0498(15) -0.0098(11) 0.0248(13) -0.0096(11)
O2 0.095(2) 0.078(2) 0.183(4) -0.0364(18) 0.102(3) -0.051(2)
C3 0.188(6) 0.0495(19) 0.091(3) -0.043(3) 0.100(4) -0.023(2)

loop_
_atom_type_symbol
_atom_type_description
_atom_type_scat_dispersion_real
_atom_type_scat_dispersion_imag
_atom_type_scat_source
C C 0.0033 0.0016 'International Tables Vol C Tables 4.2.6.8 and 6.1.1.4'
H H 0.0000 0.0000 'International Tables Vol C Tables 4.2.6.8 and 6.1.1.4'
N N 0.0061 0.0033 'International Tables Vol C Tables 4.2.6.8 and 6.1.1.4'
O O 0.0106 0.0060 'International Tables Vol C Tables 4.2.6.8 and 6.1.1.4'
Zn Zn 0.2839 1.4301 'International Tables Vol C Tables 4.2.6.8 and 6.1.1.4'

loop_
_geom_angle_atom_site_label_1
_geom_angle_atom_site_label_2
_geom_angle_atom_site_label_3
_geom_angle_site_symmetry_1
_geom_angle_site_symmetry_3
_geom_angle
O4 Zn1 N1 1_565 . 118.65(9)
O4 Zn1 N4 1_565 1_454 93.58(11)
N1 Zn1 N4 . 1_454 103.35(8)
O1 Zn1 O4 . 1_565 107.83(10)
O1 Zn1 N1 . . 111.34(9)
O1 Zn1 N4 . 1_454 121.71(10)
C10 O4 Zn1 . 1_545 121.45(17)
C11 N1 Zn1 . . 124.06(17)
C13 N1 Zn1 . . 128.72(17)
C13 N1 C11 . . 107.2(2)
C1 O1 Zn1 . . 118.44(18)
C4 O3 C2 . . 120.4(2)
C22 N4 Zn1 . 1_656 126.45(14)
C23 N4 Zn1 . 1_656 124.78(16)
C23 N4 C22 . . 106.81(19)
C13 N2 C15 . . 126.8(3)
C13 N2 C12 . . 107.9(2)
C12 N2 C15 . . 125.2(2)
C21 N3 C19 . . 123.9(2)
C23 N3 C19 . . 128.42(19)
C23 N3 C21 . . 107.53(19)
O4 C10 C7 . . 114.8(2)
O5 C10 O4 . . 124.6(3)
O5 C10 C7 . . 120.6(2)
C15 C20 H20 . . 120.7
C19 C20 H20 . . 120.7
C19 C20 C15 . . 118.6(2)
N1 C11 H11 . . 125.4
C12 C11 N1 . . 109.1(2)
C12 C11 H11 . . 125.4
C6 C7 C10 . . 120.7(2)
C6 C7 C8 . . 118.9(2)
C8 C7 C10 . . 120.5(2)
H24A C24 H24B . . 109.5
H24A C24 H24C . . 109.5
H24B C24 H24C . . 109.5
C23 C24 H24A . . 109.5
C23 C24 H24B . . 109.5
C23 C24 H24C . . 109.5
C20 C15 N2 . . 118.3(2)
C16 C15 N2 . . 120.0(2)
C16 C15 C20 . . 121.6(2)
C7 C6 H6 . . 119.4
C7 C6 C5 . . 121.1(2)
C5 C6 H6 . . 119.4
C7 C8 H8 . . 119.6
C9 C8 C7 . . 120.8(2)
C9 C8 H8 . . 119.6
C20 C19 N3 . . 120.3(2)
C18 C19 N3 . . 118.6(2)
C18 C19 C20 . . 121.1(2)
C15 C16 H16 . . 120.8
C15 C16 C17 . . 118.4(2)
C17 C16 H16 . . 120.8
N3 C21 H21 . . 127.1
C22 C21 N3 . . 105.9(2)
C22 C21 H21 . . 127.1
N1 C13 N2 . . 109.5(2)
N1 C13 C14 . . 125.3(2)
N2 C13 C14 . . 125.2(2)
N4 C22 H22 . . 125.2
C21 C22 N4 . . 109.7(2)
C21 C22 H22 . . 125.2
C13 C14 H14A . . 109.5
C13 C14 H14B . . 109.5
C13 C14 H14C . . 109.5
H14A C14 H14B . . 109.5
H14A C14 H14C . . 109.5
H14B C14 H14C . . 109.5
N2 C12 H12 . . 126.9
C11 C12 N2 . . 106.3(2)
C11 C12 H12 . . 126.9
O1 C1 C2 . . 114.1(2)
O2 C1 O1 . . 125.4(3)
O2 C1 C2 . . 120.5(3)
N4 C23 N3 . . 110.10(19)
N4 C23 C24 . . 124.5(2)
N3 C23 C24 . . 125.4(2)
C8 C9 H9 . . 120.1
C8 C9 C4 . . 119.7(2)
C4 C9 H9 . . 120.1
O3 C4 C9 . . 114.4(2)
O3 C4 C5 . . 125.2(2)
C5 C4 C9 . . 120.4(2)
C19 C18 H18 . . 120.3
C19 C18 C17 . . 119.3(3)
C17 C18 H18 . . 120.3
C16 C17 H17 . . 119.5
C18 C17 C16 . . 121.0(3)
C18 C17 H17 . . 119.5
C6 C5 H5 . . 120.5
C4 C5 C6 . . 119.1(2)
C4 C5 H5 . . 120.5
O3 C2 C1 . . 110.8(2)
O3 C2 H2 . . 109.6
O3 C2 C3 . . 105.7(3)
C1 C2 H2 . . 109.6
C3 C2 C1 . . 111.3(3)
C3 C2 H2 . . 109.6
C2 C3 H3A . . 109.5
C2 C3 H3B . . 109.5
C2 C3 H3C . . 109.5
H3A C3 H3B . . 109.5
H3A C3 H3C . . 109.5
H3B C3 H3C . . 109.5

loop_
_geom_bond_atom_site_label_1
_geom_bond_atom_site_label_2
_geom_bond_site_symmetry_2
_geom_bond_distance
Zn1 O4 1_565 1.944(2)
Zn1 N1 . 2.0131(19)
Zn1 O1 . 1.9328(19)
Zn1 N4 1_454 2.0388(17)
O4 C10 . 1.277(3)
N1 C11 . 1.388(3)
N1 C13 . 1.321(3)
O1 C1 . 1.266(3)
O3 C4 . 1.367(3)
O3 C2 . 1.441(3)
N4 C22 . 1.384(3)
N4 C23 . 1.321(3)
O5 C10 . 1.227(3)
N2 C15 . 1.433(3)
N2 C13 . 1.361(3)
N2 C12 . 1.384(4)
N3 C19 . 1.435(3)
N3 C21 . 1.396(3)
N3 C23 . 1.356(3)
C10 C7 . 1.506(3)
C20 H20 . 0.9300
C20 C15 . 1.395(3)
C20 C19 . 1.392(3)
C11 H11 . 0.9300
C11 C12 . 1.348(4)
C7 C6 . 1.384(4)
C7 C8 . 1.399(3)
C24 H24A . 0.9600
C24 H24B . 0.9600
C24 H24C . 0.9600
C24 C23 . 1.489(3)
C15 C16 . 1.390(4)
C6 H6 . 0.9300
C6 C5 . 1.396(4)
C8 H8 . 0.9300
C8 C9 . 1.381(4)
C19 C18 . 1.384(4)
C16 H16 . 0.9300
C16 C17 . 1.395(4)
C21 H21 . 0.9300
C21 C22 . 1.346(4)
C13 C14 . 1.490(4)
C22 H22 . 0.9300
C14 H14A . 0.9600
C14 H14B . 0.9600
C14 H14C . 0.9600
C12 H12 . 0.9300
C1 C2 . 1.521(3)
C1 O2 . 1.212(4)
C9 H9 . 0.9300
C9 C4 . 1.393(3)
C4 C5 . 1.391(4)
C18 H18 . 0.9300
C18 C17 . 1.394(4)
C17 H17 . 0.9300
C5 H5 . 0.9300
C2 H2 . 0.9800
C2 C3 . 1.513(5)
C3 H3A . 0.9600
C3 H3B . 0.9600
C3 H3C . 0.9600

_cod_database_fobs_code 2021961
